data_7234380
loop_
_publ_author_name
'Rie Suizu'
'Akito Iwasaki'
'Yoshiaki Shuku'
'Kunio Awaga'

_publ_section_title
;
 Spatially inhomogeneous, stepwise phase transitions in a thiazyl
 diradical: a structural mismatch induced by lattice transformation
;
_journal_name_full 'Journal of Materials Chemistry C'
_journal_page_first 7968
_journal_page_last 7977
_journal_paper_doi 10.1039/C5TC01410G
_journal_volume 3
_journal_year 2015
_chemical_formula_moiety 'C14 H8 N4 S4'
_chemical_formula_sum 'C14 H8 N4 S4'
_chemical_formula_weight 360.48
_space_group_IT_number 43
_space_group_name_Hall 'F 2 -2d'
_space_group_name_H-M_alt 'F d d 2'
_symmetry_cell_setting orthorhombic
_symmetry_Int_Tables_number 43
_symmetry_space_group_name_Hall 'F 2 -2d'
_symmetry_space_group_name_H-M 'F d d 2'
_atom_sites_solution_hydrogens geom
_atom_sites_solution_primary direct
_atom_sites_solution_secondary difmap
_cell_angle_alpha 90.0000
_cell_angle_beta 90.0000
_cell_angle_gamma 90.0000
_cell_formula_units_Z 8
_cell_length_a 15.629(4)
_cell_length_b 48.792(11)
_cell_length_c 3.6419(8)
_cell_measurement_reflns_used 2217
_cell_measurement_temperature 400
_cell_measurement_theta_max 27.50
_cell_measurement_theta_min 3.10
_cell_volume 2777.2(11)
_computing_cell_refinement 'CrystalClear-SM Expert 2.0 r4'
_computing_data_collection 'CrystalClear-SM Expert 2.0 r4 (Rigaku, 2009)'
_computing_data_reduction 'CrystalClear-SM Expert 2.0 r4'
_computing_molecular_graphics 'CrystalStructure 4.0'
_computing_publication_material 'CrystalStructure 4.0 (Rigaku, 2010)'
_computing_structure_refinement 'SHELXL97 (Sheldrick, 2008)'
_computing_structure_solution SIR97
_diffrn_ambient_temperature 400
_diffrn_detector_area_resol_mean 7.314
_diffrn_measured_fraction_theta_full 0.976
_diffrn_measured_fraction_theta_max 0.976
_diffrn_measurement_device_type 'Rigaku Saturn70'
_diffrn_measurement_method \w
_diffrn_radiation_type 'Mo K\a'
_diffrn_radiation_wavelength 0.71070
_diffrn_reflns_av_R_equivalents 0.0217
_diffrn_reflns_limit_h_max 20
_diffrn_reflns_limit_h_min -18
_diffrn_reflns_limit_k_max 62
_diffrn_reflns_limit_k_min -62
_diffrn_reflns_limit_l_max 4
_diffrn_reflns_limit_l_min -4
_diffrn_reflns_number 5235
_diffrn_reflns_theta_full 27.50
_diffrn_reflns_theta_max 27.50
_diffrn_standards_interval_count .
_diffrn_standards_number 0
_exptl_absorpt_coefficient_mu 0.683
_exptl_absorpt_correction_T_max 0.934
_exptl_absorpt_correction_T_min 0.855
_exptl_absorpt_correction_type multi-scan
_exptl_absorpt_process_details 'REQAB (Rigaku, 1998)'
_exptl_crystal_colour black
_exptl_crystal_density_diffrn 1.724
_exptl_crystal_density_method 'not measured'
_exptl_crystal_description prism
_exptl_crystal_F_000 1472.00
_exptl_crystal_recrystallization_method Sublimation
_exptl_crystal_size_max 0.200
_exptl_crystal_size_mid 0.200
_exptl_crystal_size_min 0.100
_refine_diff_density_max 0.180
_refine_diff_density_min -0.270
_refine_ls_abs_structure_details 'Flack, H. D. (1983), Acta Cryst. A39, 876-881.  620 Friedel Pairs'
_refine_ls_abs_structure_Flack 0.09(11)
_refine_ls_extinction_method none
_refine_ls_goodness_of_fit_ref 1.083
_refine_ls_hydrogen_treatment constr
_refine_ls_number_parameters 100
_refine_ls_number_reflns 1529
_refine_ls_number_restraints 1
_refine_ls_R_factor_gt 0.0319
_refine_ls_shift/su_max 0.000
_refine_ls_structure_factor_coef Fsqd
_refine_ls_weighting_details 'w = 1/[\s^2^(Fo^2^)+(0.0401P)^2^+3.1791P] where P=(Fo^2^+2Fc^2^)/3'
_refine_ls_weighting_scheme calc
_refine_ls_wR_factor_ref 0.0837
_reflns_number_gt 1432
_reflns_number_total 1529
_reflns_threshold_expression F^2^>2.0\s(F^2^)
_cod_data_source_file J-Mater-Chem-C-2015-3-7968.cif
_cod_data_source_block 400K
_cod_original_cell_volume 2777.2(12)
_cod_database_code 7234380

loop_
_symmetry_equiv_pos_site_id
_symmetry_equiv_pos_as_xyz
1 +X,+Y,+Z
2 1/4-X,1/4+Y,1/4+Z
3 1/4+X,1/4-Y,1/4+Z
4 1/2-X,-Y,1/2+Z
5 +X,1/2+Y,1/2+Z
6 1/4-X,3/4+Y,3/4+Z
7 1/4+X,3/4-Y,3/4+Z
8 1/2-X,1/2-Y,+Z
9 1/2+X,+Y,1/2+Z
10 3/4-X,1/4+Y,3/4+Z
11 3/4+X,1/4-Y,3/4+Z
12 -X,-Y,+Z
13 1/2+X,1/2+Y,+Z
14 3/4-X,3/4+Y,1/4+Z
15 3/4+X,3/4-Y,1/4+Z
16 -X,1/2-Y,1/2+Z

loop_
_atom_site_label
_atom_site_type_symbol
_atom_site_fract_x
_atom_site_fract_y
_atom_site_fract_z
_atom_site_U_iso_or_equiv
_atom_site_adp_type
_atom_site_occupancy
_atom_site_symmetry_multiplicity
_atom_site_calc_flag
_atom_site_refinement_flags
_atom_site_disorder_assembly
_atom_site_disorder_group
S1 S 0.21404(4) 0.120004(10) 0.6671(3) 0.0716(3) Uani 1.0 16 d . . .
S2 S 0.12244(3) 0.089438(12) 0.7005(3) 0.0701(3) Uani 1.0 16 d . . .
N1 N 0.29457(11) 0.09896(3) 0.7031(9) 0.0579(6) Uani 1.0 16 d . . .
N2 N 0.19125(11) 0.06459(3) 0.7349(8) 0.0568(6) Uani 1.0 16 d . . .
C1 C 0.27312(12) 0.07254(4) 0.7299(7) 0.0427(5) Uani 1.0 16 d . . .
C2 C 0.34013(11) 0.05155(3) 0.7565(6) 0.0353(4) Uani 1.0 16 d . . .
C3 C 0.42437(12) 0.05743(3) 0.6576(7) 0.0392(4) Uani 1.0 16 d . . .
C4 C 0.32063(12) 0.02508(4) 0.8727(7) 0.0390(5) Uani 1.0 16 d . . .
C5 C 0.48636(11) 0.03746(3) 0.6730(6) 0.0374(4) Uani 1.0 16 d . . .
C6 C 0.38235(11) 0.00506(3) 0.8845(7) 0.0378(4) Uani 1.0 16 d . . .
C7 C 0.46660(11) 0.01070(3) 0.7863(5) 0.0322(4) Uani 1.0 16 d . . .
H3 H 0.4387 0.0750 0.5807 0.0470 Uiso 1.0 16 calc R . .
H4 H 0.2650 0.0209 0.9432 0.0468 Uiso 1.0 16 calc R . .
H5 H 0.5423 0.0418 0.6072 0.0448 Uiso 1.0 16 calc R . .
H6 H 0.3676 -0.0125 0.9594 0.0453 Uiso 1.0 16 calc R . .

loop_
_atom_site_aniso_label
_atom_site_aniso_U_11
_atom_site_aniso_U_22
_atom_site_aniso_U_33
_atom_site_aniso_U_12
_atom_site_aniso_U_13
_atom_site_aniso_U_23
S1 0.0419(3) 0.0328(3) 0.1403(8) 0.00265(19) -0.0086(4) -0.0044(4)
S2 0.0325(3) 0.0444(3) 0.1334(7) 0.00270(19) -0.0012(4) -0.0012(4)
N1 0.0356(9) 0.0323(8) 0.1059(17) -0.0004(6) -0.0044(11) 0.0009(12)
N2 0.0329(8) 0.0362(9) 0.1014(18) -0.0016(7) -0.0013(10) -0.0001(10)
C1 0.0337(9) 0.0349(9) 0.0597(15) -0.0020(7) -0.0003(9) -0.0033(9)
C2 0.0333(9) 0.0304(8) 0.0423(10) -0.0009(7) -0.0002(8) -0.0025(8)
C3 0.0371(9) 0.0288(8) 0.0518(11) -0.0041(7) 0.0038(10) 0.0026(9)
C4 0.0321(8) 0.0372(9) 0.0478(12) -0.0041(7) 0.0021(8) 0.0031(9)
C5 0.0332(9) 0.0314(8) 0.0475(11) -0.0041(7) 0.0034(9) 0.0006(9)
C6 0.0380(10) 0.0300(9) 0.0452(11) -0.0041(7) 0.0013(9) 0.0055(8)
C7 0.0340(9) 0.0301(8) 0.0325(10) -0.0003(7) -0.0009(7) -0.0009(7)

loop_
_atom_type_symbol
_atom_type_description
_atom_type_scat_dispersion_real
_atom_type_scat_dispersion_imag
_atom_type_scat_source
C C 0.0033 0.0016
;
International Tables for Crystallography
(1992, Vol. C, Tables 4.2.6.8 and 6.1.1.4)
;
N N 0.0061 0.0033
;
International Tables for Crystallography
(1992, Vol. C, Tables 4.2.6.8 and 6.1.1.4)
;
S S 0.1246 0.1234
;
International Tables for Crystallography
(1992, Vol. C, Tables 4.2.6.8 and 6.1.1.4)
;
H H 0.0000 0.0000
;
International Tables for Crystallography
(1992, Vol. C, Table 6.1.1.4)
;

loop_
_geom_angle_atom_site_label_1
_geom_angle_atom_site_label_2
_geom_angle_atom_site_label_3
_geom_angle
_geom_angle_publ_flag
_geom_angle_site_symmetry_1
_geom_angle_site_symmetry_2
_geom_angle_site_symmetry_3
S2 S1 N1 94.33(7) yes . . .
S1 S2 N2 94.84(7) yes . . .
S1 N1 C1 114.85(14) yes . . .
S2 N2 C1 114.56(13) yes . . .
N1 C1 N2 121.41(18) yes . . .
N1 C1 C2 119.94(17) yes . . .
N2 C1 C2 118.65(17) yes . . .
C1 C2 C3 120.86(15) yes . . .
C1 C2 C4 120.72(17) yes . . .
C3 C2 C4 118.40(15) yes . . .
C2 C3 C5 120.58(15) yes . . .
C2 C4 C6 121.02(17) yes . . .
C3 C5 C7 121.06(16) yes . . .
C4 C6 C7 121.04(16) yes . . .
C5 C7 C6 117.88(15) yes . . .
C5 C7 C7 120.15(16) yes . . 12_655
C6 C7 C7 121.94(14) yes . . 12_655
C2 C3 H3 119.713 no . . .
C5 C3 H3 119.702 no . . .
C2 C4 H4 119.478 no . . .
C6 C4 H4 119.501 no . . .
C3 C5 H5 119.480 no . . .
C7 C5 H5 119.457 no . . .
C4 C6 H6 119.478 no . . .
C7 C6 H6 119.481 no . . .

loop_
_geom_bond_atom_site_label_1
_geom_bond_atom_site_label_2
_geom_bond_distance
_geom_bond_publ_flag
_geom_bond_site_symmetry_1
_geom_bond_site_symmetry_2
S1 S2 2.0709(9) yes . .
S1 N1 1.6296(18) yes . .
S2 N2 1.6255(17) yes . .
N1 C1 1.336(3) yes . .
N2 C1 1.337(3) yes . .
C1 C2 1.468(3) yes . .
C2 C3 1.395(3) yes . .
C2 C4 1.393(3) yes . .
C3 C5 1.375(3) yes . .
C4 C6 1.374(3) yes . .
C5 C7 1.404(3) yes . .
C6 C7 1.392(3) yes . .
C7 C7 1.477(3) yes . 12_655
C3 H3 0.930 no . .
C4 H4 0.930 no . .
C5 H5 0.930 no . .
C6 H6 0.930 no . .

loop_
_geom_contact_atom_site_label_1
_geom_contact_atom_site_label_2
_geom_contact_distance
_geom_contact_publ_flag
_geom_contact_site_symmetry_1
_geom_contact_site_symmetry_2
N1 C3 2.872(3) no . .
N2 C4 2.838(3) no . .
C2 C7 2.809(3) no . .
C3 C6 2.765(3) no . .
C4 C5 2.757(3) no . .
C5 C6 3.018(3) no . 12_655
S1 S2 3.3332(11) no . 3_555
S1 N1 3.149(2) no . 11_454
S2 S1 3.3332(11) no . 11_454
S2 N1 3.3655(19) no . 11_454
N1 S1 3.149(2) no . 3_555
N1 S2 3.3655(19) no . 3_555
C2 C3 3.548(3) no . 1_556
C2 C4 3.482(3) no . 1_554
C3 C2 3.548(3) no . 1_554
C4 C2 3.482(3) no . 1_556
C5 C7 3.497(3) no . 1_554
C6 C7 3.549(3) no . 1_556
C7 C5 3.497(3) no . 1_556
C7 C6 3.549(3) no . 1_554
N1 H3 2.5772 no . .
N2 H4 2.5391 no . .
C1 H3 2.6478 no . .
C1 H4 2.6397 no . .
C2 H5 3.2413 no . .
C2 H6 3.2418 no . .
C3 H4 3.2351 no . .
C4 H3 3.2363 no . .
C5 H6 3.2379 no . .
C5 H6 2.7883 no . 12_655
C6 H5 3.2361 no . .
C6 H5 2.7612 no . 12_655
C7 H3 3.2551 no . .
C7 H4 3.2413 no . .
C7 H5 2.6446 no . 12_655
C7 H6 2.6681 no . 12_655
H3 H5 2.2937 no . .
H4 H6 2.2891 no . .
H5 H6 2.3790 no . 12_655
S1 H3 2.9758 no . 11_454
S2 H3 3.2641 no . 9_455
S2 H5 3.4135 no . 9_454
S2 H5 3.0294 no . 9_455
N2 H5 3.4481 no . 9_454
N2 H5 2.9156 no . 9_455
N2 H6 2.8815 no . 4_554
C2 H3 3.5630 no . 1_556
C2 H4 3.5198 no . 1_554
C3 H3 3.4766 no . 1_556
C4 H4 3.5008 no . 1_554
C4 H4 3.0444 no . 4_554
C4 H4 3.3378 no . 4_555
C4 H6 3.3609 no . 4_554
C5 H5 3.5191 no . 1_556
C6 H4 3.0802 no . 4_554
C6 H4 3.3235 no . 4_555
C6 H6 3.4845 no . 1_554
C7 H5 3.5543 no . 1_556
C7 H6 3.5703 no . 1_554
H3 S1 2.9758 no . 3_555
H3 S2 3.2641 no . 9_554
H3 C2 3.5630 no . 1_554
H3 C3 3.4766 no . 1_554
H4 C2 3.5198 no . 1_556
H4 C4 3.5008 no . 1_556
H4 C4 3.3378 no . 4_554
H4 C4 3.0444 no . 4_555
H4 C6 3.3235 no . 4_554
H4 C6 3.0802 no . 4_555
H4 H4 2.7738 no . 4_554
H4 H4 2.7738 no . 4_555
H4 H6 2.7504 no . 4_554
H4 H6 2.8273 no . 4_555
H5 S2 3.0294 no . 9_554
H5 S2 3.4135 no . 9_555
H5 N2 2.9156 no . 9_554
H5 N2 3.4481 no . 9_555
H5 C5 3.5191 no . 1_554
H5 C7 3.5543 no . 1_554
H5 H6 3.0952 no . 12_654
H6 N2 2.8815 no . 4_555
H6 C4 3.3609 no . 4_555
H6 C6 3.4845 no . 1_556
H6 C7 3.5703 no . 1_556
H6 H4 2.8273 no . 4_554
H6 H4 2.7504 no . 4_555
H6 H5 3.0952 no . 12_656

loop_
_geom_torsion_atom_site_label_1
_geom_torsion_atom_site_label_2
_geom_torsion_atom_site_label_3
_geom_torsion_atom_site_label_4
_geom_torsion
_geom_torsion_publ_flag
_geom_torsion_site_symmetry_1
_geom_torsion_site_symmetry_2
_geom_torsion_site_symmetry_3
_geom_torsion_site_symmetry_4
S2 S1 N1 C1 1.3(2) no . . . .
N1 S1 S2 N2 -0.73(13) no . . . .
S1 S2 N2 C1 0.13(19) no . . . .
S1 N1 C1 N2 -1.5(4) no . . . .
S1 N1 C1 C2 178.80(16) no . . . .
S2 N2 C1 N1 0.8(4) no . . . .
S2 N2 C1 C2 -179.51(16) no . . . .
N1 C1 C2 C3 -17.3(4) no . . . .
N1 C1 C2 C4 164.3(3) no . . . .
N2 C1 C2 C3 163.0(2) no . . . .
N2 C1 C2 C4 -15.4(3) no . . . .
C1 C2 C3 C5 -178.10(18) no . . . .
C1 C2 C4 C6 177.45(18) no . . . .
C3 C2 C4 C6 -1.0(3) no . . . .
C4 C2 C3 C5 0.4(3) no . . . .
C2 C3 C5 C7 0.3(3) no . . . .
C2 C4 C6 C7 1.0(4) no . . . .
C3 C5 C7 C6 -0.3(3) no . . . .
C3 C5 C7 C7 177.51(17) no . . . 12_655
C4 C6 C7 C5 -0.3(3) no . . . .
C4 C6 C7 C7 -178.12(18) no . . . 12_655
C5 C7 C7 C5 -140.26(17) no . . 12_655 12_655
C5 C7 C7 C6 37.5(3) no . . 12_655 12_655
C6 C7 C7 C5 37.5(3) no . . 12_655 12_655
C6 C7 C7 C6 -144.73(18) no . . 12_655 12_655
